data_7220484
loop_
_publ_author_name
'Kuz'mina, Lyudmila G.'
'Vedernikov, Artem I.'
'Howard, Judith A. K.'
'Alfimov, Michael V.'
'Gromov, Sergey P.'

_publ_section_title
;
 Features of styryl dye crystal packings and their influence on [2 + 2]
 photocycloaddition reaction with single crystal retention
;
_journal_issue 24
_journal_name_full CrystEngComm
_journal_page_first 4584
_journal_paper_doi 10.1039/C5CE00653H
_journal_volume 17
_journal_year 2015
_chemical_formula_moiety 'I, C20 H22 N O3 S, 0.5(O)'
_chemical_formula_sum 'C20 H22 I N O3.5 S'
_chemical_formula_weight 491.37
_space_group_crystal_system triclinic
_space_group_IT_number 2
_space_group_name_Hall '-P 1'
_space_group_name_H-M_alt 'P -1'
_symmetry_Int_Tables_number 2
_symmetry_space_group_name_Hall '-P 1'
_symmetry_space_group_name_H-M 'P -1'
_atom_sites_solution_primary iterative
_audit_creation_date 2015-03-02
_audit_creation_method
;
Olex2 1.2
(compiled 2015.01.26 svn.r3150 for OlexSys, GUI svn.r4998)
;
_audit_update_record
;
2015-03-25 deposited with the CCDC.
2015-05-18 downloaded from the CCDC.
;
_cell_angle_alpha 110.533(2)
_cell_angle_beta 91.966(2)
_cell_angle_gamma 94.712(2)
_cell_formula_units_Z 4
_cell_length_a 7.4692(4)
_cell_length_b 15.9898(9)
_cell_length_c 18.4114(11)
_cell_measurement_reflns_used 9899
_cell_measurement_theta_max 30.585
_cell_measurement_theta_min 2.368
_cell_volume 2047.5(2)
_computing_cell_refinement 'SAINT v8.34A (Bruker, 2013)'
_computing_data_reduction 'SAINT v8.34A (Bruker, 2013)'
_computing_molecular_graphics 'Olex2 (Dolomanov et al., 2009)'
_computing_publication_material 'Olex2 (Dolomanov et al., 2009)'
_computing_structure_refinement 'olex2.refine (Bourhis et al., 2015)'
_computing_structure_solution
;
Superflip (Palatinus & Chapuis, 2007;Palatinus & van der Lee, 2008;
Palatinus et al., 2012)
;
_diffrn_ambient_temperature 123.15
_diffrn_measured_fraction_theta_full 0.9828
_diffrn_measured_fraction_theta_max 0.9845
_diffrn_measurement_device_type 'CCD area detector'
_diffrn_measurement_method 'phi and omega scans'
_diffrn_radiation_monochromator graphite
_diffrn_radiation_type 'Mo K\a'
_diffrn_radiation_wavelength 0.71073
_diffrn_reflns_av_R_equivalents 0.0554
_diffrn_reflns_av_unetI/netI 0.0622
_diffrn_reflns_limit_h_max 10
_diffrn_reflns_limit_h_min -10
_diffrn_reflns_limit_k_max 22
_diffrn_reflns_limit_k_min -22
_diffrn_reflns_limit_l_max 26
_diffrn_reflns_limit_l_min -26
_diffrn_reflns_number 31145
_diffrn_reflns_theta_full 26.0000
_diffrn_reflns_theta_max 29.00
_diffrn_reflns_theta_min 2.28
_exptl_absorpt_coefficient_mu 1.688
_exptl_absorpt_correction_T_max 0.7461
_exptl_absorpt_correction_T_min 0.6223
_exptl_absorpt_correction_type multi-scan
_exptl_crystal_colour yellow
_exptl_crystal_colour_primary yellow
_exptl_crystal_density_diffrn 1.5939
_exptl_crystal_description prism
_exptl_crystal_F_000 983.2515
_exptl_crystal_size_max 0.26
_exptl_crystal_size_mid 0.12
_exptl_crystal_size_min 0.04
_refine_diff_density_max 4.1516
_refine_diff_density_min -0.8272
_refine_diff_density_rms 0.3028
_refine_ls_d_res_high 0.7330
_refine_ls_d_res_low 8.9506
_refine_ls_goodness_of_fit_ref 1.0103
_refine_ls_hydrogen_treatment constr
_refine_ls_matrix_type full
_refine_ls_number_constraints 70
_refine_ls_number_parameters 485
_refine_ls_number_reflns 10716
_refine_ls_number_restraints 0
_refine_ls_restrained_S_all 1.0103
_refine_ls_R_factor_all 0.0612
_refine_ls_R_factor_gt 0.0582
_refine_ls_shift/su_max 0.0000
_refine_ls_shift/su_mean 0.0000
_refine_ls_structure_factor_coef Fsqd
_refine_ls_weighting_details 'w=1/[\s^2^(Fo^2^)+(0.1090P)^2^] where P=(Fo^2^+2Fc^2^)/3'
_refine_ls_weighting_scheme calc
_refine_ls_wR_factor_gt 0.1366
_refine_ls_wR_factor_ref 0.1421
_reflns_Friedel_coverage 0.0
_reflns_limit_h_max 10
_reflns_limit_h_min -10
_reflns_limit_k_max 20
_reflns_limit_k_min -21
_reflns_limit_l_max 25
_reflns_limit_l_min 0
_reflns_number_gt 9654
_reflns_number_total 10716
_reflns_threshold_expression I>=2u(I)
_cod_data_source_file c5ce00653h1.cif
_cod_data_source_block p-1
_cod_depositor_comments 'Adding full bibliography for 7220483--7220487.cif.'
_cod_database_code 7220484
_olex2_refinement_description
;
1. Fixed Uiso
 At 1.2 times of:
  All C(H) groups, All C(H,H) groups
 At 1.5 times of:
  All C(H,H,H) groups
2.a Secondary CH2 refined with riding coordinates:
 C19(H19a,H19b), C19A(H19c,H19d)
2.b Aromatic/amide H refined with riding coordinates:
 C2(H2), C3(H3), C5(H5), C8(H8), C9(H9), C14(H14), C16(H16), C17(H17),
 C2A(H2A), C3A(H3A), C5A(H5A), C8A(H8A), C9A(H9A), C14A(H14A), C16A(H16A),
 C17A(H17A)
2.c Idealised Me refined as rotating group:
 C10(H10a,H10b,H10c), C11(H11a,H11b,H11c), C18(H18a,H18b,H18c), C20(H20a,H20b,
 H20c), C10A(H10d,H10e,H10f), C11A(H11d,H11e,H11f), C18A(H18d,H18e,H18f),
 C20A(H20d,H20e,H20f)
;
_olex2_submission_special_instructions 'No special instructions were received'

loop_
_space_group_symop_id
_space_group_symop_operation_xyz
1 x,y,z
2 -x,-y,-z

loop_
_atom_site_label
_atom_site_type_symbol
_atom_site_fract_x
_atom_site_fract_y
_atom_site_fract_z
_atom_site_U_iso_or_equiv
_atom_site_adp_type
_atom_site_occupancy
_atom_site_refinement_flags_posn
I1 I -0.10556(2) 0.735902(11) 0.386537(9) 0.02269(8) Uani 1.000000 .
I2 I 0.58320(2) 0.779174(11) 0.105386(9) 0.02296(8) Uani 1.000000 .
S1 S 0.15792(8) 1.14266(4) 0.39494(3) 0.02115(13) Uani 1.000000 .
O1 O 0.3666(3) 0.77860(12) 0.58069(11) 0.0304(4) Uani 1.000000 .
O2 O 0.4716(3) 0.88826(13) 0.71803(10) 0.0250(4) Uani 1.000000 .
O3 O -0.1700(3) 1.08034(14) 0.08620(12) 0.0335(5) Uani 1.000000 .
N1 N 0.0322(3) 0.98864(14) 0.30117(12) 0.0181(4) Uani 1.000000 .
C1 C 0.1156(3) 1.02925(17) 0.37176(15) 0.0179(5) Uani 1.000000 .
C2 C 0.1675(3) 0.98369(17) 0.42288(14) 0.0195(5) Uani 1.000000 .
H2 H 0.1441(3) 0.92026(17) 0.40634(14) 0.0234(6) Uiso 1.000000 R
C3 C 0.2489(3) 1.02975(17) 0.49402(14) 0.0184(4) Uani 1.000000 .
H3 H 0.2690(3) 1.09307(17) 0.50823(14) 0.0221(5) Uiso 1.000000 R
C4 C 0.3092(3) 0.99233(18) 0.55130(15) 0.0192(5) Uani 1.000000 .
C5 C 0.3057(3) 0.89883(17) 0.53448(14) 0.0207(5) Uani 1.000000 .
H5 H 0.2644(3) 0.85799(17) 0.48417(14) 0.0248(6) Uiso 1.000000 R
C6 C 0.3626(3) 0.86663(17) 0.59150(15) 0.0226(5) Uani 1.000000 .
C7 C 0.4229(3) 0.92706(17) 0.66662(14) 0.0196(5) Uani 1.000000 .
C8 C 0.4291(3) 1.01855(18) 0.68263(15) 0.0215(5) Uani 1.000000 .
H8 H 0.4715(3) 1.05936(18) 0.73280(15) 0.0257(6) Uiso 1.000000 R
C9 C 0.3731(3) 1.05121(17) 0.62516(14) 0.0204(5) Uani 1.000000 .
H9 H 0.3787(3) 1.11414(17) 0.63658(14) 0.0245(5) Uiso 1.000000 R
C10 C 0.3348(5) 0.7163(2) 0.50313(17) 0.0437(8) Uani 1.000000 .
H10a H 0.423(2) 0.7311(11) 0.4702(4) 0.0656(12) Uiso 1.000000 GR
H10b H 0.346(3) 0.6554(3) 0.5026(3) 0.0656(12) Uiso 1.000000 GR
H10c H 0.2131(14) 0.7194(13) 0.4832(6) 0.0656(12) Uiso 1.000000 GR
C11 C 0.5429(4) 0.9468(2) 0.79303(15) 0.0259(5) Uani 1.000000 .
H11a H 0.6571(15) 0.9787(11) 0.7883(2) 0.0389(8) Uiso 1.000000 GR
H11b H 0.4572(14) 0.9903(9) 0.8163(6) 0.0389(8) Uiso 1.000000 GR
H11c H 0.563(3) 0.9116(3) 0.8262(4) 0.0389(8) Uiso 1.000000 GR
C12 C 0.0643(3) 1.13480(17) 0.30526(14) 0.0208(5) Uani 1.000000 .
C13 C 0.0018(3) 1.04664(18) 0.26128(15) 0.0192(5) Uani 1.000000 .
C14 C -0.0778(3) 1.02255(17) 0.18581(14) 0.0209(5) Uani 1.000000 .
H14 H -0.1190(3) 0.96204(17) 0.15555(14) 0.0251(6) Uiso 1.000000 R
C15 C -0.0934(4) 1.09167(18) 0.15754(15) 0.0249(5) Uani 1.000000 .
C16 C -0.0310(4) 1.18137(19) 0.20202(16) 0.0311(6) Uani 1.000000 .
H16 H -0.0435(4) 1.22705(19) 0.18085(16) 0.0373(7) Uiso 1.000000 R
C17 C 0.0477(4) 1.20339(17) 0.27572(15) 0.0273(5) Uani 1.000000 .
H17 H 0.0899(4) 1.26381(17) 0.30586(15) 0.0328(6) Uiso 1.000000 R
C18 C -0.2327(4) 0.99044(19) 0.03545(15) 0.0306(6) Uani 1.000000 .
H18a H -0.279(3) 0.9916(3) -0.0147(5) 0.0458(9) Uiso 1.000000 GR
H18b H -0.1330(9) 0.9527(4) 0.0274(11) 0.0458(9) Uiso 1.000000 GR
H18c H -0.329(2) 0.9658(6) 0.0591(6) 0.0458(9) Uiso 1.000000 GR
C19 C -0.0217(3) 0.89087(16) 0.26556(14) 0.0200(4) Uani 1.000000 .
H19a H -0.0426(3) 0.86605(16) 0.30717(14) 0.0240(5) Uiso 1.000000 R
H19b H -0.1361(3) 0.88061(16) 0.23352(14) 0.0240(5) Uiso 1.000000 R
C20 C 0.1199(4) 0.84226(19) 0.21544(17) 0.0300(6) Uani 1.000000 .
H20a H 0.146(2) 0.8689(10) 0.1759(9) 0.0450(9) Uiso 1.000000 GR
H20b H 0.2301(11) 0.8476(13) 0.2479(3) 0.0450(9) Uiso 1.000000 GR
H20c H 0.0759(13) 0.7787(4) 0.1899(11) 0.0450(9) Uiso 1.000000 GR
S1A S 0.36122(9) 0.36715(4) 0.11681(4) 0.02186(13) Uani 1.000000 .
O1A O 0.0936(3) 0.71002(12) -0.08238(10) 0.0254(4) Uani 1.000000 .
O2A O 0.0215(3) 0.59749(13) -0.22223(11) 0.0266(4) Uani 1.000000 .
O3A O 0.6769(3) 0.46182(15) 0.43344(12) 0.0363(5) Uani 1.000000 .
N1A N 0.4570(3) 0.52765(14) 0.20667(12) 0.0184(4) Uani 1.000000 .
C1A C 0.3823(3) 0.48064(18) 0.13563(15) 0.0198(5) Uani 1.000000 .
C2A C 0.3243(3) 0.51987(18) 0.08078(15) 0.0204(5) Uani 1.000000 .
H2A H 0.3314(3) 0.58338(18) 0.09623(15) 0.0245(6) Uiso 1.000000 R
C3A C 0.2595(3) 0.46859(17) 0.00733(14) 0.0194(5) Uani 1.000000 .
H3A H 0.2559(3) 0.40534(17) -0.00662(14) 0.0233(5) Uiso 1.000000 R
C4A C 0.1952(3) 0.50185(17) -0.05167(15) 0.0188(5) Uani 1.000000 .
C5A C 0.1773(3) 0.59366(17) -0.03522(14) 0.0197(5) Uani 1.000000 .
H5A H 0.2070(3) 0.63560(17) 0.01587(14) 0.0236(5) Uiso 1.000000 R
C6A C 0.1168(3) 0.62284(16) -0.09306(14) 0.0194(5) Uani 1.000000 .
C7A C 0.0754(3) 0.56172(18) -0.16905(15) 0.0203(5) Uani 1.000000 .
C8A C 0.0891(3) 0.47070(17) -0.18517(14) 0.0204(5) Uani 1.000000 .
H8A H 0.0587(3) 0.42867(17) -0.23617(14) 0.0245(6) Uiso 1.000000 R
C9A C 0.1476(3) 0.44148(17) -0.12616(14) 0.0205(5) Uani 1.000000 .
H9A H 0.1548(3) 0.37923(17) -0.13721(14) 0.0246(6) Uiso 1.000000 R
C10A C 0.0853(4) 0.76914(17) -0.00349(15) 0.0265(5) Uani 1.000000 .
H10d H 0.059(3) 0.8284(4) -0.00284(16) 0.0398(8) Uiso 1.000000 GR
H10e H -0.010(2) 0.7447(7) 0.0210(4) 0.0398(8) Uiso 1.000000 GR
H10f H 0.2012(10) 0.7747(11) 0.0252(4) 0.0398(8) Uiso 1.000000 GR
C11A C -0.0369(4) 0.5367(2) -0.29804(15) 0.0282(6) Uani 1.000000 .
H11d H -0.071(3) 0.5705(2) -0.3308(4) 0.0422(8) Uiso 1.000000 GR
H11e H 0.0610(11) 0.5008(11) -0.3207(5) 0.0422(8) Uiso 1.000000 GR
H11f H -0.1410(19) 0.4969(10) -0.2949(2) 0.0422(8) Uiso 1.000000 GR
C12A C 0.4500(3) 0.38471(17) 0.20958(14) 0.0218(5) Uani 1.000000 .
C13A C 0.4951(3) 0.47560(18) 0.25108(15) 0.0201(5) Uani 1.000000 .
C14A C 0.5712(3) 0.50693(18) 0.32791(14) 0.0228(5) Uani 1.000000 .
H14A H 0.6018(3) 0.56911(18) 0.35607(14) 0.0274(6) Uiso 1.000000 R
C15A C 0.5997(4) 0.4426(2) 0.36063(15) 0.0274(6) Uani 1.000000 .
C16A C 0.5530(4) 0.35034(19) 0.31872(16) 0.0306(6) Uani 1.000000 .
H16A H 0.5732(4) 0.30790(19) 0.34278(16) 0.0368(7) Uiso 1.000000 R
C17A C 0.4791(4) 0.32108(19) 0.24387(16) 0.0282(5) Uani 1.000000 .
H17A H 0.4482(4) 0.25889(19) 0.21582(16) 0.0339(7) Uiso 1.000000 R
C18A C 0.7277(5) 0.5535(2) 0.47962(17) 0.0371(7) Uani 1.000000 .
H18d H 0.810(3) 0.5805(5) 0.4516(6) 0.0556(10) Uiso 1.000000 GR
H18e H 0.6200(6) 0.5858(4) 0.4902(12) 0.0556(10) Uiso 1.000000 GR
H18f H 0.788(3) 0.5572(2) 0.5288(6) 0.0556(10) Uiso 1.000000 GR
C19A C 0.4996(3) 0.62634(16) 0.23658(14) 0.0208(5) Uani 1.000000 .
H19c H 0.6117(3) 0.64239(16) 0.27084(14) 0.0250(6) Uiso 1.000000 R
H19d H 0.5208(3) 0.64678(16) 0.19241(14) 0.0250(6) Uiso 1.000000 R
C20A C 0.3493(4) 0.6743(2) 0.28160(18) 0.0316(6) Uani 1.000000 .
H20d H 0.2404(10) 0.6623(13) 0.2468(4) 0.0473(9) Uiso 1.000000 GR
H20e H 0.325(2) 0.6526(12) 0.3242(9) 0.0473(9) Uiso 1.000000 GR
H20f H 0.3855(13) 0.7390(2) 0.3029(12) 0.0473(9) Uiso 1.000000 GR
O1W O 0.4945(3) 0.17497(16) 0.07220(12) 0.0441(5) Uani 1.000000 .

loop_
_atom_site_aniso_label
_atom_site_aniso_U_11
_atom_site_aniso_U_22
_atom_site_aniso_U_33
_atom_site_aniso_U_12
_atom_site_aniso_U_13
_atom_site_aniso_U_23
I1 0.02732(12) 0.01764(11) 0.02133(11) -0.00000(7) -0.00158(7) 0.00553(8)
I2 0.02613(11) 0.02047(11) 0.02104(11) 0.00083(7) -0.00098(7) 0.00643(8)
S1 0.0273(3) 0.0172(3) 0.0193(3) 0.0007(2) -0.0016(2) 0.0076(2)
O1 0.0484(12) 0.0190(9) 0.0253(9) 0.0018(8) -0.0091(8) 0.0112(8)
O2 0.0332(10) 0.0257(9) 0.0191(8) 0.0018(7) -0.0033(7) 0.0122(7)
O3 0.0494(13) 0.0278(11) 0.0269(10) 0.0009(9) -0.0099(9) 0.0159(9)
N1 0.0199(9) 0.0182(10) 0.0179(9) 0.0023(7) 0.0017(7) 0.0083(8)
C1 0.0186(11) 0.0179(12) 0.0207(12) 0.0037(9) 0.0027(9) 0.0104(10)
C2 0.0220(11) 0.0180(11) 0.0205(11) 0.0018(9) 0.0013(9) 0.0091(10)
C3 0.0209(11) 0.0178(11) 0.0182(11) 0.0045(9) 0.0029(8) 0.0077(9)
C4 0.0193(11) 0.0217(12) 0.0191(11) 0.0043(9) 0.0011(9) 0.0098(10)
C5 0.0246(11) 0.0210(12) 0.0167(11) 0.0014(9) -0.0019(8) 0.0075(9)
C6 0.0260(12) 0.0211(12) 0.0227(12) 0.0030(9) -0.0002(9) 0.0103(10)
C7 0.0189(11) 0.0238(12) 0.0185(11) 0.0026(9) 0.0010(8) 0.0106(10)
C8 0.0218(11) 0.0229(12) 0.0190(11) 0.0015(9) -0.0001(9) 0.0069(10)
C9 0.0229(11) 0.0185(11) 0.0199(11) 0.0028(9) 0.0019(9) 0.0066(9)
C10 0.078(2) 0.0194(13) 0.0319(15) 0.0068(14) -0.0191(15) 0.0079(11)
C11 0.0262(12) 0.0323(14) 0.0197(12) 0.0031(10) -0.0042(9) 0.0103(11)
C12 0.0234(11) 0.0232(12) 0.0167(10) 0.0031(9) -0.0002(8) 0.0081(9)
C13 0.0168(10) 0.0205(12) 0.0247(12) 0.0025(8) 0.0014(9) 0.0136(10)
C14 0.0222(11) 0.0218(12) 0.0218(11) 0.0038(9) 0.0003(9) 0.0114(10)
C15 0.0293(12) 0.0269(13) 0.0229(12) 0.0029(10) -0.0023(9) 0.0147(11)
C16 0.0436(16) 0.0254(13) 0.0299(14) 0.0016(11) -0.0030(11) 0.0178(11)
C17 0.0395(14) 0.0160(11) 0.0255(13) -0.0002(10) -0.0031(10) 0.0072(10)
C18 0.0394(15) 0.0311(15) 0.0222(12) 0.0024(12) -0.0047(10) 0.0114(11)
C19 0.0226(11) 0.0160(11) 0.0210(11) -0.0030(9) -0.0031(9) 0.0075(9)
C20 0.0326(14) 0.0198(12) 0.0358(15) 0.0059(10) 0.0064(11) 0.0064(11)
S1A 0.0279(3) 0.0181(3) 0.0209(3) 0.0024(2) -0.0011(2) 0.0088(2)
O1A 0.0385(10) 0.0178(9) 0.0220(9) 0.0057(7) -0.0012(7) 0.0094(7)
O2A 0.0367(10) 0.0260(10) 0.0186(9) 0.0049(8) -0.0017(7) 0.0098(8)
O3A 0.0505(13) 0.0357(12) 0.0264(10) -0.0058(10) -0.0141(9) 0.0194(9)
N1A 0.0193(9) 0.0182(10) 0.0201(10) 0.0002(7) -0.0015(7) 0.0104(8)
C1A 0.0195(11) 0.0218(12) 0.0213(12) 0.0028(9) 0.0015(9) 0.0114(10)
C2A 0.0224(11) 0.0208(12) 0.0209(12) 0.0037(9) -0.0014(9) 0.0111(10)
C3A 0.0210(11) 0.0188(11) 0.0205(11) 0.0024(9) 0.0008(9) 0.0095(9)
C4A 0.0188(11) 0.0193(12) 0.0204(11) 0.0027(9) 0.0008(8) 0.0095(10)
C5A 0.0246(11) 0.0185(11) 0.0165(11) 0.0038(9) -0.0001(9) 0.0069(9)
C6A 0.0226(11) 0.0174(11) 0.0198(11) 0.0024(9) 0.0006(8) 0.0087(9)
C7A 0.0210(11) 0.0224(12) 0.0197(11) 0.0022(9) 0.0026(9) 0.0101(10)
C8A 0.0214(11) 0.0213(12) 0.0186(11) 0.0043(9) 0.0017(8) 0.0069(9)
C9A 0.0222(11) 0.0196(11) 0.0209(11) 0.0046(9) 0.0021(9) 0.0081(9)
C10A 0.0360(14) 0.0189(12) 0.0245(12) 0.0043(10) 0.0002(10) 0.0072(10)
C11A 0.0312(13) 0.0350(15) 0.0193(12) 0.0058(11) -0.0021(10) 0.0107(11)
C12A 0.0237(11) 0.0209(12) 0.0237(12) 0.0015(9) 0.0009(9) 0.0118(10)
C13A 0.0223(11) 0.0204(12) 0.0212(12) 0.0016(9) 0.0010(9) 0.0119(10)
C14A 0.0252(11) 0.0242(12) 0.0227(12) 0.0014(9) -0.0003(9) 0.0133(10)
C15A 0.0296(13) 0.0343(15) 0.0229(12) -0.0029(11) -0.0040(10) 0.0176(12)
C16A 0.0378(15) 0.0284(14) 0.0331(14) 0.0031(11) -0.0019(11) 0.0205(12)
C17A 0.0363(14) 0.0240(13) 0.0296(13) 0.0041(11) 0.0008(11) 0.0158(11)
C18A 0.0502(18) 0.0373(17) 0.0248(13) -0.0042(14) -0.0072(12) 0.0152(12)
C19A 0.0234(11) 0.0179(11) 0.0214(11) -0.0023(9) -0.0032(9) 0.0086(9)
C20A 0.0357(15) 0.0217(13) 0.0356(15) 0.0041(11) 0.0029(12) 0.0078(12)
O1W 0.0539(14) 0.0424(13) 0.0389(12) 0.0080(10) -0.0002(10) 0.0177(10)

loop_
_atom_type_symbol
_atom_type_scat_dispersion_real
_atom_type_scat_dispersion_imag
_atom_type_scat_Cromer_Mann_a1
_atom_type_scat_Cromer_Mann_a2
_atom_type_scat_Cromer_Mann_a3
_atom_type_scat_Cromer_Mann_a4
_atom_type_scat_Cromer_Mann_b1
_atom_type_scat_Cromer_Mann_b2
_atom_type_scat_Cromer_Mann_b3
_atom_type_scat_Cromer_Mann_b4
_atom_type_scat_Cromer_Mann_c
_atom_type_scat_source
_atom_type_scat_dispersion_source
C 0.00347 0.00161 2.31000 1.02000 1.58860 0.86500 20.84390 10.20750 0.56870 51.65120 0.215599998832 'International Tables Volume C Table 6.1.1.4 (pp. 500-502)' 'Henke, Gullikson and Davis, At. Data and Nucl. Data Tables, 1993, 54, 2'
I -0.41187 1.83264 20.14720 18.99490 7.51380 2.27350 4.34700 0.38140 27.76600 66.87760 4.07119989395 'International Tables Volume C Table 6.1.1.4 (pp. 500-502)' 'Henke, Gullikson and Davis, At. Data and Nucl. Data Tables, 1993, 54, 2'
H 0.00000 0.00000 0.49300 0.32291 0.14019 0.04081 10.51090 26.12570 3.14236 57.79970 0.0030380000826 'International Tables Volume C Table 6.1.1.4 (pp. 500-502)' 'Henke, Gullikson and Davis, At. Data and Nucl. Data Tables, 1993, 54, 2'
O 0.01158 0.00611 3.04850 2.28680 1.54630 0.86700 13.27710 5.70110 0.32390 32.90890 0.250800013542 'International Tables Volume C Table 6.1.1.4 (pp. 500-502)' 'Henke, Gullikson and Davis, At. Data and Nucl. Data Tables, 1993, 54, 2'
N 0.00653 0.00323 12.21260 3.13220 2.01250 1.16630 0.00570 9.89330 28.99750 0.58260 -11.5290002823 'International Tables Volume C Table 6.1.1.4 (pp. 500-502)' 'Henke, Gullikson and Davis, At. Data and Nucl. Data Tables, 1993, 54, 2'
S 0.12424 0.12443 6.90530 5.20340 1.43790 1.58630 1.46790 22.21510 0.25360 56.17200 0.866900026798 'International Tables Volume C Table 6.1.1.4 (pp. 500-502)' 'Henke, Gullikson and Davis, At. Data and Nucl. Data Tables, 1993, 54, 2'

loop_
_geom_angle_atom_site_label_1
_geom_angle_atom_site_label_2
_geom_angle_atom_site_label_3
_geom_angle
C12 S1 C1 90.99(12)
C10 O1 C6 117.2(2)
C11 O2 C7 116.9(2)
C18 O3 C15 118.0(2)
C13 N1 C1 114.0(2)
C19 N1 C1 124.6(2)
C19 N1 C13 121.4(2)
N1 C1 S1 112.45(19)
C2 C1 S1 123.0(2)
C2 C1 N1 124.5(2)
H2 C2 C1 119.52(15)
C3 C2 C1 121.0(2)
C3 C2 H2 119.52(15)
H3 C3 C2 116.64(15)
C4 C3 C2 126.7(2)
C4 C3 H3 116.64(15)
C5 C4 C3 122.4(2)
C9 C4 C3 118.6(2)
C9 C4 C5 119.1(2)
H5 C5 C4 119.97(14)
C6 C5 C4 120.1(2)
C6 C5 H5 119.97(15)
C5 C6 O1 124.4(2)
C7 C6 O1 115.4(2)
C7 C6 C5 120.2(2)
C6 C7 O2 115.2(2)
C8 C7 O2 125.1(2)
C8 C7 C6 119.7(2)
H8 C8 C7 119.87(15)
C9 C8 C7 120.3(2)
C9 C8 H8 119.87(15)
C8 C9 C4 120.7(2)
H9 C9 C4 119.65(15)
H9 C9 C8 119.65(15)
H10a C10 O1 109.5
H10b C10 O1 109.5
H10b C10 H10a 109.5
H10c C10 O1 109.5
H10c C10 H10a 109.5
H10c C10 H10b 109.5
H11a C11 O2 109.5
H11b C11 O2 109.5
H11b C11 H11a 109.5
H11c C11 O2 109.5
H11c C11 H11a 109.5
H11c C11 H11b 109.5
C13 C12 S1 110.91(18)
C17 C12 S1 128.4(2)
C17 C12 C13 120.7(2)
C12 C13 N1 111.6(2)
C14 C13 N1 126.5(2)
C14 C13 C12 121.9(2)
H14 C14 C13 121.73(15)
C15 C14 C13 116.5(2)
C15 C14 H14 121.73(16)
C14 C15 O3 124.2(2)
C16 C15 O3 114.0(2)
C16 C15 C14 121.9(2)
H16 C16 C15 119.70(15)
C17 C16 C15 120.6(2)
C17 C16 H16 119.70(16)
C16 C17 C12 118.4(2)
H17 C17 C12 120.80(15)
H17 C17 C16 120.80(16)
H18a C18 O3 109.5
H18b C18 O3 109.5
H18b C18 H18a 109.5
H18c C18 O3 109.5
H18c C18 H18a 109.5
H18c C18 H18b 109.5
H19a C19 N1 109.25(12)
H19b C19 N1 109.25(12)
H19b C19 H19a 107.9
C20 C19 N1 111.8(2)
C20 C19 H19a 109.25(15)
C20 C19 H19b 109.25(15)
H20a C20 C19 109.5
H20b C20 C19 109.5
H20b C20 H20a 109.5
H20c C20 C19 109.5
H20c C20 H20a 109.5
H20c C20 H20b 109.5
C12A S1A C1A 90.68(13)
C10A O1A C6A 116.33(19)
C11A O2A C7A 117.3(2)
C18A O3A C15A 118.1(2)
C13A N1A C1A 114.2(2)
C19A N1A C1A 123.8(2)
C19A N1A C13A 122.0(2)
N1A C1A S1A 112.46(19)
C2A C1A S1A 123.3(2)
C2A C1A N1A 124.2(2)
H2A C2A C1A 119.12(15)
C3A C2A C1A 121.8(2)
C3A C2A H2A 119.12(15)
H3A C3A C2A 117.09(15)
C4A C3A C2A 125.8(2)
C4A C3A H3A 117.09(14)
C5A C4A C3A 122.0(2)
C9A C4A C3A 119.1(2)
C9A C4A C5A 119.0(2)
H5A C5A C4A 119.87(14)
C6A C5A C4A 120.3(2)
C6A C5A H5A 119.87(15)
C5A C6A O1A 124.4(2)
C7A C6A O1A 115.3(2)
C7A C6A C5A 120.4(2)
C6A C7A O2A 115.9(2)
C8A C7A O2A 124.6(2)
C8A C7A C6A 119.5(2)
H8A C8A C7A 120.12(15)
C9A C8A C7A 119.8(2)
C9A C8A H8A 120.12(15)
C8A C9A C4A 121.0(2)
H9A C9A C4A 119.49(15)
H9A C9A C8A 119.49(15)
H10d C10A O1A 109.5
H10e C10A O1A 109.5
H10e C10A H10d 109.5
H10f C10A O1A 109.5
H10f C10A H10d 109.5
H10f C10A H10e 109.5
H11d C11A O2A 109.5
H11e C11A O2A 109.5
H11e C11A H11d 109.5
H11f C11A O2A 109.5
H11f C11A H11d 109.5
H11f C11A H11e 109.5
C13A C12A S1A 111.12(19)
C17A C12A S1A 128.5(2)
C17A C12A C13A 120.4(2)
C12A C13A N1A 111.5(2)
C14A C13A N1A 126.6(2)
C14A C13A C12A 121.9(2)
H14A C14A C13A 121.61(15)
C15A C14A C13A 116.8(2)
C15A C14A H14A 121.61(16)
C14A C15A O3A 123.9(3)
C16A C15A O3A 114.6(2)
C16A C15A C14A 121.4(2)
H16A C16A C15A 119.52(15)
C17A C16A C15A 121.0(2)
C17A C16A H16A 119.52(16)
C16A C17A C12A 118.6(3)
H17A C17A C12A 120.70(16)
H17A C17A C16A 120.70(16)
H18d C18A O3A 109.5
H18e C18A O3A 109.5
H18e C18A H18d 109.5
H18f C18A O3A 109.5
H18f C18A H18d 109.5
H18f C18A H18e 109.5
H19c C19A N1A 109.21(12)
H19d C19A N1A 109.21(12)
H19d C19A H19c 107.9
C20A C19A N1A 112.0(2)
C20A C19A H19c 109.21(15)
C20A C19A H19d 109.21(15)
H20d C20A C19A 109.5
H20e C20A C19A 109.5
H20e C20A H20d 109.5
H20f C20A C19A 109.5
H20f C20A H20d 109.5
H20f C20A H20e 109.5

loop_
_geom_bond_atom_site_label_1
_geom_bond_atom_site_label_2
_geom_bond_distance
S1 C1 1.710(3)
S1 C12 1.730(2)
O1 C6 1.354(3)
O1 C10 1.424(3)
O2 C7 1.356(3)
O2 C11 1.424(3)
O3 C15 1.360(3)
O3 C18 1.441(3)
N1 C1 1.336(3)
N1 C13 1.397(3)
N1 C19 1.482(3)
C1 C2 1.438(3)
C2 H2 0.9500
C2 C3 1.350(3)
C3 H3 0.9500
C3 C4 1.458(3)
C4 C5 1.414(4)
C4 C9 1.395(3)
C5 H5 0.9500
C5 C6 1.390(3)
C6 C7 1.414(4)
C7 C8 1.384(4)
C8 H8 0.9500
C8 C9 1.400(3)
C9 H9 0.9500
C10 H10a 0.9800
C10 H10b 0.9800
C10 H10c 0.9800
C11 H11a 0.9800
C11 H11b 0.9800
C11 H11c 0.9800
C12 C13 1.388(4)
C12 C17 1.396(3)
C13 C14 1.401(3)
C14 H14 0.9500
C14 C15 1.388(3)
C15 C16 1.409(4)
C16 H16 0.9500
C16 C17 1.374(4)
C17 H17 0.9500
C18 H18a 0.9800
C18 H18b 0.9800
C18 H18c 0.9800
C19 H19a 0.9900
C19 H19b 0.9900
C19 C20 1.508(4)
C20 H20a 0.9800
C20 H20b 0.9800
C20 H20c 0.9800
S1A C1A 1.716(3)
S1A C12A 1.730(3)
O1A C6A 1.364(3)
O1A C10A 1.435(3)
O2A C7A 1.361(3)
O2A C11A 1.421(3)
O3A C15A 1.361(3)
O3A C18A 1.423(4)
N1A C1A 1.334(3)
N1A C13A 1.394(3)
N1A C19A 1.480(3)
C1A C2A 1.435(3)
C2A H2A 0.9500
C2A C3A 1.359(4)
C3A H3A 0.9500
C3A C4A 1.451(3)
C4A C5A 1.410(3)
C4A C9A 1.386(3)
C5A H5A 0.9500
C5A C6A 1.381(3)
C6A C7A 1.403(3)
C7A C8A 1.393(4)
C8A H8A 0.9500
C8A C9A 1.395(3)
C9A H9A 0.9500
C10A H10d 0.9800
C10A H10e 0.9800
C10A H10f 0.9800
C11A H11d 0.9800
C11A H11e 0.9800
C11A H11f 0.9800
C12A C13A 1.390(3)
C12A C17A 1.399(3)
C13A C14A 1.406(3)
C14A H14A 0.9500
C14A C15A 1.388(4)
C15A C16A 1.412(4)
C16A H16A 0.9500
C16A C17A 1.370(4)
C17A H17A 0.9500
C18A H18d 0.9800
C18A H18e 0.9800
C18A H18f 0.9800
C19A H19c 0.9900
C19A H19d 0.9900
C19A C20A 1.515(4)
C20A H20d 0.9800
C20A H20e 0.9800
C20A H20f 0.9800
